data_1575613
loop_
_publ_author_name
'Li, Guiling'
'Guo, Mengshuang'
'Zhang, Yijia'
'Zhang, Xiubin'
'Dong, Xiaowei'
'Deng, Xiaotong'
'Liang, Zijuan'
'Su, Zongyuan'
'Zhang, Zhen'

_publ_section_title
;
 Fe(III)/NaBD<sub>4</sub>-mediated regioselective deuteration/cyclization
 of 1,7-enynes and 1,7-dienes.
;
_journal_issue 83
_journal_name_full 'Chemical communications (Cambridge, England)'
_journal_page_first 16266
_journal_page_last 16269
_journal_paper_doi 10.1039/d5cc04107d
_journal_volume 61
_journal_year 2025
_chemical_formula_moiety 'C25 H23 N O4 S'
_chemical_formula_sum 'C25 H23 N O4 S'
_chemical_formula_weight 433.50
_space_group_crystal_system monoclinic
_space_group_IT_number 15
_space_group_name_Hall '-C 2yc'
_space_group_name_H-M_alt 'C 1 2/c 1'
_atom_sites_solution_hydrogens geom
_atom_sites_solution_primary dual
_audit_creation_date 2025-04-13
_audit_creation_method
;
Olex2 1.5
(compiled 2024.02.16 svn.r378c4104 for OlexSys, GUI svn.r6928)
;
_audit_update_record
;
2025-04-23 deposited with the CCDC.	2025-09-05 downloaded from the CCDC.
;
_cell_angle_alpha 90
_cell_angle_beta 107.279(2)
_cell_angle_gamma 90
_cell_formula_units_Z 8
_cell_length_a 26.8654(6)
_cell_length_b 8.4545(2)
_cell_length_c 20.4183(5)
_cell_measurement_reflns_used 10221
_cell_measurement_temperature 293(2)
_cell_measurement_theta_max 73.8750
_cell_measurement_theta_min 3.4330
_cell_volume 4428.38(19)
_computing_cell_refinement 'CrysAlisPro 1.171.41.49a (Rigaku OD, 2019)'
_computing_data_collection 'CrysAlisPro 1.171.41.49a (Rigaku OD, 2019)'
_computing_data_reduction 'CrysAlisPro 1.171.41.49a (Rigaku OD, 2019)'
_computing_molecular_graphics 'Olex2 1.5 (Dolomanov et al., 2009)'
_computing_publication_material 'Olex2 1.5 (Dolomanov et al., 2009)'
_computing_structure_refinement 'SHELXL 2018/3 (Sheldrick, 2015)'
_computing_structure_solution 'SHELXT 2018/2 (Sheldrick, 2018)'
_diffrn_ambient_temperature 293(2)
_diffrn_detector 'Hybrid Pixel Array Detector'
_diffrn_detector_area_resol_mean 10.0000
_diffrn_detector_type HyPix
_diffrn_measured_fraction_theta_full 0.995
_diffrn_measured_fraction_theta_max 0.967
_diffrn_measurement_details
;
List of Runs (angles in degrees, time in seconds):

  # Type    Start    End  Width  t~exp~   \w     \q     \k     \f   Frames
#--------------------------------------------------------------------------
  1  \w     72.00 163.00   0.50    0.40    --  108.87  30.00-120.00  182
  2  \w    112.00 177.00   0.50    0.40    --  108.87  61.00-150.00  130
  3  \w    104.00 129.00   0.50    0.40    --  108.87 141.00-140.00   50
  4  \w    100.00 159.00   0.50    0.40    --  108.87 128.00  47.00  118
  5  \w     97.00 178.00   0.50    0.40    --  108.87 125.00 150.00  162
  6  \w    -26.00  39.00   0.50    0.10    --  -39.70  19.00  60.00  130
  7  \w     -3.00  45.00   0.50    0.10    --  -39.70  19.00   0.00   96
  8  \w    -27.00  33.00   0.50    0.10    --  -39.70  19.00 -30.00  120
  9  \w    -65.00 -19.00   0.50    0.40    --  -94.50  61.00 -90.00   92
 10  \w    -44.00 -19.00   0.50    0.40    --  -94.50  45.00-150.00   50
 11  \w    -51.00 -15.00   0.50    0.40    --  -94.50  45.00-120.00   72
 12  \w    -51.00 -17.00   0.50    0.40    --  -94.50  45.00 -90.00   68
 13  \w    -46.00 -21.00   0.50    0.40    --  -94.50  45.00  90.00   50
 14  \w    -65.00 -38.00   0.50    0.10    --  -39.70 128.00  47.00   54
 15  \w   -101.00 -67.00   0.50    0.40    --  -94.50-141.00 161.00   68
 16  \w   -100.00 -72.00   0.50    0.10    --  -39.70-141.00 161.00   56
 17  \w   -163.00 -73.00   0.50    0.40    --  -94.50-128.00 -26.00  180
 18  \w    -84.00 -59.00   0.50    0.40    --  -94.50 141.00-140.00   50
 19  \w    -43.00  26.00   0.50    0.10    --   39.70 -19.00  30.00  138
 20  \w     42.00  67.00   0.50    0.40    --  108.87 -61.00 -30.00   50
 21  \w     47.00  93.00   0.50    0.40    --  108.87 -77.00 -30.00   92
 22  \w     77.00 112.00   0.50    0.40    --  108.87-128.00 -26.00   70
 23  \w     54.00 120.00   0.50    0.40    --  108.87-137.00   9.13  132
 24  \w     39.00 100.00   0.50    0.10    --   39.70-128.00 -26.00  122
 25  \w     38.00 111.00   0.50    0.40    --  108.87-125.00  90.00  146
 26  \w     29.00  61.00   0.50    0.40    --  108.87 -94.00 150.00   64
 27  \w     53.00 124.00   0.50    0.40    --  108.87-141.00 161.00  142
 28  \w     51.00  76.00   0.50    0.10    --   39.70-141.00 161.00   50
 29  \w     79.00 104.00   0.50    0.40    --  108.87 -94.00 -30.00   50
;
_diffrn_measurement_device 'four-circle diffractometer'
_diffrn_measurement_device_type 'XtaLAB Synergy, Dualflex, HyPix'
_diffrn_measurement_method '\w scans'
_diffrn_orient_matrix_type 'CrysAlisPro convention (1999,Acta A55,543-557)'
_diffrn_orient_matrix_UB_11 0.0015634000
_diffrn_orient_matrix_UB_12 -0.1781746000
_diffrn_orient_matrix_UB_13 -0.0153809000
_diffrn_orient_matrix_UB_21 -0.0189177000
_diffrn_orient_matrix_UB_22 -0.0379826000
_diffrn_orient_matrix_UB_23 0.0624106000
_diffrn_orient_matrix_UB_31 -0.0569688000
_diffrn_orient_matrix_UB_32 0.0077812000
_diffrn_orient_matrix_UB_33 -0.0458782000
_diffrn_radiation_monochromator mirror
_diffrn_radiation_probe x-ray
_diffrn_radiation_type 'Cu K\a'
_diffrn_radiation_wavelength 1.54184
_diffrn_reflns_av_R_equivalents 0.0722
_diffrn_reflns_av_unetI/netI 0.0563
_diffrn_reflns_Laue_measured_fraction_full 0.995
_diffrn_reflns_Laue_measured_fraction_max 0.967
_diffrn_reflns_limit_h_max 27
_diffrn_reflns_limit_h_min -33
_diffrn_reflns_limit_k_max 9
_diffrn_reflns_limit_k_min -10
_diffrn_reflns_limit_l_max 24
_diffrn_reflns_limit_l_min -25
_diffrn_reflns_number 15580
_diffrn_reflns_point_group_measured_fraction_full 0.995
_diffrn_reflns_point_group_measured_fraction_max 0.967
_diffrn_reflns_theta_full 67.684
_diffrn_reflns_theta_max 74.083
_diffrn_reflns_theta_min 3.446
_diffrn_source 'micro-focus sealed X-ray tube'
_diffrn_source_type 'PhotonJet (Cu) X-ray Source'
_exptl_absorpt_coefficient_mu 1.558
_exptl_absorpt_correction_T_max 1.00000
_exptl_absorpt_correction_T_min 0.23663
_exptl_absorpt_correction_type multi-scan
_exptl_absorpt_process_details
;
CrysAlisPro 1.171.41.49a (Rigaku Oxford Diffraction, 2019)
Empirical absorption correction using spherical harmonics,
 implemented in SCALE3 ABSPACK scaling algorithm.
;
_exptl_crystal_colour colourless
_exptl_crystal_colour_primary colourless
_exptl_crystal_density_diffrn 1.300
_exptl_crystal_description block
_exptl_crystal_F_000 1824
_exptl_crystal_size_max 0.13
_exptl_crystal_size_mid 0.12
_exptl_crystal_size_min 0.11
_refine_diff_density_max 0.726
_refine_diff_density_min -0.547
_refine_diff_density_rms 0.072
_refine_ls_extinction_method none
_refine_ls_goodness_of_fit_ref 1.046
_refine_ls_hydrogen_treatment constr
_refine_ls_matrix_type full
_refine_ls_number_parameters 283
_refine_ls_number_reflns 4366
_refine_ls_number_restraints 0
_refine_ls_restrained_S_all 1.046
_refine_ls_R_factor_all 0.0627
_refine_ls_R_factor_gt 0.0576
_refine_ls_shift/su_max 0.001
_refine_ls_shift/su_mean 0.000
_refine_ls_structure_factor_coef Fsqd
_refine_ls_weighting_details 'w=1/[\s^2^(Fo^2^)+(0.1135P)^2^+1.1417P] where P=(Fo^2^+2Fc^2^)/3'
_refine_ls_weighting_scheme calc
_refine_ls_wR_factor_gt 0.1628
_refine_ls_wR_factor_ref 0.1685
_reflns_Friedel_coverage 0.000
_reflns_number_gt 3785
_reflns_number_total 4366
_reflns_threshold_expression 'I > 2\s(I)'
_cod_data_source_file d5cc04107d2.cif
_cod_data_source_block zdr-1-47
_cod_depositor_comments 'Adding full bibliography for 1575612--1575613.cif.'
_cod_database_code 1575613
_shelx_shelxl_version_number 2018/3
_chemical_oxdiff_formula 'C H O N'
_shelx_space_group_comment
;
The symmetry employed for this shelxl refinement is uniquely defined
by the following loop, which should always be used as a source of
symmetry information in preference to the above space-group names.
They are only intended as comments.
;
_cell_oxdiff_angle_alpha 90.059(2)
_cell_oxdiff_angle_beta 107.284(2)
_cell_oxdiff_angle_gamma 89.9658(19)
_cell_oxdiff_length_a 26.8688(5)
_cell_oxdiff_length_b 8.4487(2)
_cell_oxdiff_length_c 20.4304(5)
_cell_oxdiff_measurement_reflns_used 10221
_cell_oxdiff_volume 4428.39(18)
_shelx_estimated_absorpt_t_max 0.847
_shelx_estimated_absorpt_t_min 0.823
_olex2_refinement_description
;
1. Fixed Uiso
 At 1.2 times of:
  All C(H) groups
 At 1.5 times of:
  All C(H,H,H) groups
2.a Ternary CH refined with riding coordinates:
 C9(H9)
2.b Aromatic/amide H refined with riding coordinates:
 C15(H15), C20(H20), C11(H11), C18(H18), C16(H16), C24(H24), C4(H4), C21(H21),
 C23(H23), C22(H22), C3(H3), C6(H6), C7(H7)
2.c Idealised Me refined as rotating group:
 C10(H10A,H10B,H10C), C25(H25A,H25B,H25C), C1(H1A,H1B,H1C)
;
_olex2_submission_special_instructions 'No special instructions were received'
_oxdiff_exptl_absorpt_empirical_details
;
Empirical correction (ABSPACK) includes:
- Absorption correction using spherical harmonics
- Frame scaling
;
_oxdiff_exptl_absorpt_empirical_full_max 3.009
_oxdiff_exptl_absorpt_empirical_full_min 0.357

loop_
_space_group_symop_operation_xyz
'x, y, z'
'-x, y, -z+1/2'
'x+1/2, y+1/2, z'
'-x+1/2, y+1/2, -z+1/2'
'-x, -y, -z'
'x, -y, z-1/2'
'-x+1/2, -y+1/2, -z'
'x+1/2, -y+1/2, z-1/2'

loop_
_atom_site_label
_atom_site_type_symbol
_atom_site_fract_x
_atom_site_fract_y
_atom_site_fract_z
_atom_site_U_iso_or_equiv
_atom_site_adp_type
_atom_site_occupancy
_atom_site_site_symmetry_order
_atom_site_calc_flag
_atom_site_refinement_flags_posn
_atom_site_refinement_flags_adp
_atom_site_refinement_flags_occupancy
_atom_site_disorder_assembly
_atom_site_disorder_group
S1 S 0.43506(2) 0.08333(5) 0.32244(2) 0.04205(19) Uani 1 1 d . . . . .
O3 O 0.50072(5) 0.29584(17) 0.42103(7) 0.0473(3) Uani 1 1 d . . . . .
O2 O 0.39642(6) 0.03667(18) 0.26124(8) 0.0544(4) Uani 1 1 d . . . . .
O1 O 0.48449(6) 0.00702(18) 0.34185(9) 0.0549(4) Uani 1 1 d . . . . .
O4 O 0.32000(7) 0.5367(2) 0.06705(7) 0.0642(5) Uani 1 1 d . . . . .
N1 N 0.44457(6) 0.28075(18) 0.31264(7) 0.0373(3) Uani 1 1 d . . . . .
C14 C 0.41482(6) 0.3557(2) 0.25028(9) 0.0365(4) Uani 1 1 d . . . . .
C12 C 0.37574(7) 0.5518(2) 0.31408(9) 0.0367(4) Uani 1 1 d . . . . .
C19 C 0.32334(7) 0.5908(2) 0.32000(9) 0.0367(4) Uani 1 1 d . . . . .
C13 C 0.37946(6) 0.4775(2) 0.24981(9) 0.0360(4) Uani 1 1 d . . . . .
C8 C 0.47618(6) 0.3636(2) 0.36946(9) 0.0373(4) Uani 1 1 d . . . . .
C5 C 0.40768(8) 0.0773(2) 0.39017(11) 0.0435(4) Uani 1 1 d . . . . .
C15 C 0.42045(7) 0.2990(2) 0.18867(10) 0.0421(4) Uani 1 1 d . . . . .
H15 H 0.445122 0.221305 0.189415 0.051 Uiso 1 1 calc R U . . .
C9 C 0.47355(7) 0.5422(2) 0.36124(10) 0.0392(4) Uani 1 1 d . . . . .
H9 H 0.476130 0.569645 0.315732 0.047 Uiso 1 1 calc R U . . .
C20 C 0.31485(7) 0.7260(2) 0.35394(9) 0.0418(4) Uani 1 1 d . . . . .
H20 H 0.342195 0.795824 0.372340 0.050 Uiso 1 1 calc R U . . .
C11 C 0.41979(7) 0.5840(2) 0.36464(9) 0.0393(4) Uani 1 1 d . . . . .
H11 H 0.416898 0.634853 0.403744 0.047 Uiso 1 1 calc R U . . .
C18 C 0.34897(7) 0.5350(2) 0.18670(9) 0.0423(4) Uani 1 1 d . . . . .
H18 H 0.325217 0.615714 0.185598 0.051 Uiso 1 1 calc R U . . .
C16 C 0.38972(8) 0.3571(3) 0.12658(9) 0.0450(4) Uani 1 1 d . . . . .
H16 H 0.393443 0.317941 0.085736 0.054 Uiso 1 1 calc R U . . .
C17 C 0.35327(8) 0.4743(2) 0.12541(9) 0.0450(4) Uani 1 1 d . . . . .
C24 C 0.28121(7) 0.4895(2) 0.29258(10) 0.0442(4) Uani 1 1 d . . . . .
H24 H 0.285988 0.398908 0.269302 0.053 Uiso 1 1 calc R U . . .
C4 C 0.43372(8) 0.0014(3) 0.45094(11) 0.0497(5) Uani 1 1 d . . . . .
H4 H 0.466052 -0.045126 0.456284 0.060 Uiso 1 1 calc R U . . .
C21 C 0.26585(8) 0.7577(3) 0.36055(10) 0.0476(5) Uani 1 1 d . . . . .
H21 H 0.260732 0.848431 0.383469 0.057 Uiso 1 1 calc R U . . .
C23 C 0.23254(7) 0.5216(3) 0.29947(11) 0.0487(5) Uani 1 1 d . . . . .
H23 H 0.204988 0.452459 0.281117 0.058 Uiso 1 1 calc R U . . .
C22 C 0.22474(8) 0.6563(3) 0.33360(10) 0.0490(5) Uani 1 1 d . . . . .
H22 H 0.192051 0.678132 0.338303 0.059 Uiso 1 1 calc R U . . .
C10 C 0.51697(7) 0.6260(3) 0.41565(12) 0.0530(5) Uani 1 1 d . . . . .
H10A H 0.514367 0.600848 0.460355 0.080 Uiso 1 1 calc R U . . .
H10B H 0.513686 0.738278 0.408553 0.080 Uiso 1 1 calc R U . . .
H10C H 0.550187 0.591765 0.412263 0.080 Uiso 1 1 calc R U . . .
C3 C 0.41113(10) -0.0041(3) 0.50323(12) 0.0587(6) Uani 1 1 d . . . . .
H3 H 0.428574 -0.054373 0.544118 0.070 Uiso 1 1 calc R U . . .
C6 C 0.35869(9) 0.1426(3) 0.38085(13) 0.0585(6) Uani 1 1 d . . . . .
H6 H 0.340876 0.190226 0.339461 0.070 Uiso 1 1 calc R U . . .
C7 C 0.33690(11) 0.1358(3) 0.43376(16) 0.0704(7) Uani 1 1 d . . . . .
H7 H 0.304169 0.179941 0.428006 0.085 Uiso 1 1 calc R U . . .
C2 C 0.36307(12) 0.0636(3) 0.49608(15) 0.0670(7) Uani 1 1 d . . . . .
C25 C 0.32076(15) 0.4688(4) 0.00360(12) 0.0839(9) Uani 1 1 d . . . . .
H25A H 0.293834 0.515831 -0.033139 0.126 Uiso 1 1 calc R U . . .
H25B H 0.314916 0.356918 0.004488 0.126 Uiso 1 1 calc R U . . .
H25C H 0.354045 0.487902 -0.003385 0.126 Uiso 1 1 calc R U . . .
C1 C 0.33917(19) 0.0584(4) 0.5542(2) 0.1055(13) Uani 1 1 d . . . . .
H1A H 0.319037 -0.036648 0.550948 0.158 Uiso 1 1 calc R U . . .
H1B H 0.316948 0.148642 0.551418 0.158 Uiso 1 1 calc R U . . .
H1C H 0.366311 0.059914 0.597145 0.158 Uiso 1 1 calc R U . . .

loop_
_atom_site_aniso_label
_atom_site_aniso_U_11
_atom_site_aniso_U_22
_atom_site_aniso_U_33
_atom_site_aniso_U_23
_atom_site_aniso_U_13
_atom_site_aniso_U_12
S1 0.0447(3) 0.0310(3) 0.0456(3) -0.00273(16) 0.0059(2) -0.00008(16)
O3 0.0482(7) 0.0450(8) 0.0406(7) -0.0004(6) 0.0010(6) 0.0009(6)
O2 0.0623(9) 0.0423(8) 0.0497(8) -0.0076(6) 0.0028(7) -0.0110(6)
O1 0.0545(8) 0.0413(8) 0.0660(9) 0.0009(7) 0.0136(7) 0.0116(6)
O4 0.0857(11) 0.0649(10) 0.0323(7) 0.0043(7) 0.0025(7) 0.0068(8)
N1 0.0393(7) 0.0319(7) 0.0362(8) -0.0030(6) 0.0045(6) -0.0007(5)
C14 0.0374(8) 0.0361(9) 0.0345(8) -0.0023(7) 0.0084(6) -0.0017(7)
C12 0.0405(9) 0.0359(9) 0.0327(8) -0.0022(7) 0.0092(7) 0.0027(7)
C19 0.0392(8) 0.0375(9) 0.0303(8) 0.0010(6) 0.0057(7) 0.0054(6)
C13 0.0387(8) 0.0364(9) 0.0319(8) -0.0024(7) 0.0087(7) -0.0012(7)
C8 0.0337(8) 0.0378(9) 0.0380(9) -0.0045(7) 0.0067(7) -0.0010(7)
C5 0.0466(9) 0.0322(9) 0.0482(10) 0.0023(7) 0.0087(8) -0.0040(7)
C15 0.0455(9) 0.0408(10) 0.0417(9) -0.0075(7) 0.0154(8) -0.0023(7)
C9 0.0382(8) 0.0339(9) 0.0418(9) -0.0055(7) 0.0064(7) -0.0016(7)
C20 0.0458(9) 0.0375(9) 0.0402(9) -0.0026(7) 0.0096(7) 0.0034(7)
C11 0.0410(9) 0.0369(10) 0.0373(9) -0.0076(7) 0.0077(7) 0.0009(7)
C18 0.0478(10) 0.0400(10) 0.0363(9) 0.0005(7) 0.0081(8) 0.0045(7)
C16 0.0553(10) 0.0486(11) 0.0340(9) -0.0067(8) 0.0179(8) -0.0088(8)
C17 0.0543(10) 0.0455(11) 0.0305(9) 0.0015(7) 0.0056(8) -0.0070(8)
C24 0.0442(9) 0.0407(10) 0.0430(10) -0.0053(8) 0.0057(8) 0.0040(7)
C4 0.0486(10) 0.0436(10) 0.0490(11) 0.0032(8) 0.0025(8) -0.0055(8)
C21 0.0547(11) 0.0464(11) 0.0420(10) -0.0024(8) 0.0147(8) 0.0145(8)
C23 0.0405(9) 0.0507(12) 0.0511(11) 0.0020(9) 0.0077(8) 0.0010(8)
C22 0.0440(9) 0.0569(12) 0.0472(10) 0.0098(9) 0.0153(8) 0.0128(8)
C10 0.0434(10) 0.0424(11) 0.0641(13) -0.0139(9) 0.0020(9) -0.0040(8)
C3 0.0708(14) 0.0490(12) 0.0515(12) 0.0045(9) 0.0108(10) -0.0084(10)
C6 0.0610(12) 0.0468(12) 0.0684(14) 0.0159(10) 0.0202(11) 0.0105(9)
C7 0.0716(15) 0.0514(14) 0.098(2) 0.0123(13) 0.0401(14) 0.0140(11)
C2 0.0922(18) 0.0426(12) 0.0765(17) 0.0020(11) 0.0408(14) -0.0066(11)
C25 0.118(2) 0.090(2) 0.0305(11) -0.0002(12) 0.0014(13) 0.0034(18)
C1 0.162(4) 0.074(2) 0.114(3) 0.0171(19) 0.091(3) 0.011(2)

loop_
_atom_type_symbol
_atom_type_description
_atom_type_scat_dispersion_real
_atom_type_scat_dispersion_imag
_atom_type_scat_source
C C 0.0181 0.0091 'International Tables Vol C Tables 4.2.6.8 and 6.1.1.4'
H H 0.0000 0.0000 'International Tables Vol C Tables 4.2.6.8 and 6.1.1.4'
N N 0.0311 0.0180 'International Tables Vol C Tables 4.2.6.8 and 6.1.1.4'
O O 0.0492 0.0322 'International Tables Vol C Tables 4.2.6.8 and 6.1.1.4'
S S 0.3331 0.5567 'International Tables Vol C Tables 4.2.6.8 and 6.1.1.4'

loop_
_geom_angle_atom_site_label_1
_geom_angle_atom_site_label_2
_geom_angle_atom_site_label_3
_geom_angle
_geom_angle_site_symmetry_1
_geom_angle_site_symmetry_3
_geom_angle_publ_flag
O2 S1 N1 105.27(8) . . ?
O2 S1 C5 108.53(10) . . ?
O1 S1 O2 119.75(10) . . ?
O1 S1 N1 108.41(9) . . ?
O1 S1 C5 110.08(10) . . ?
N1 S1 C5 103.50(8) . . ?
C17 O4 C25 117.2(2) . . ?
C14 N1 S1 118.16(11) . . ?
C8 N1 S1 117.70(12) . . ?
C8 N1 C14 123.65(15) . . ?
C13 C14 N1 121.97(16) . . ?
C15 C14 N1 117.88(16) . . ?
C15 C14 C13 120.11(16) . . ?
C13 C12 C19 118.70(15) . . ?
C11 C12 C19 122.05(16) . . ?
C11 C12 C13 119.25(16) . . ?
C20 C19 C12 121.54(16) . . ?
C20 C19 C24 118.10(17) . . ?
C24 C19 C12 120.35(16) . . ?
C14 C13 C12 121.94(16) . . ?
C18 C13 C14 118.34(16) . . ?
C18 C13 C12 119.64(16) . . ?
O3 C8 N1 121.57(17) . . ?
O3 C8 C9 124.27(16) . . ?
N1 C8 C9 114.05(14) . . ?
C4 C5 S1 120.11(16) . . ?
C6 C5 S1 118.98(16) . . ?
C6 C5 C4 120.8(2) . . ?
C14 C15 H15 119.7 . . ?
C16 C15 C14 120.64(18) . . ?
C16 C15 H15 119.7 . . ?
C8 C9 H9 109.0 . . ?
C8 C9 C10 112.41(15) . . ?
C11 C9 C8 104.00(15) . . ?
C11 C9 H9 109.0 . . ?
C11 C9 C10 113.14(16) . . ?
C10 C9 H9 109.0 . . ?
C19 C20 H20 119.8 . . ?
C21 C20 C19 120.48(18) . . ?
C21 C20 H20 119.8 . . ?
C12 C11 C9 123.53(16) . . ?
C12 C11 H11 118.2 . . ?
C9 C11 H11 118.2 . . ?
C13 C18 H18 119.3 . . ?
C17 C18 C13 121.41(18) . . ?
C17 C18 H18 119.3 . . ?
C15 C16 H16 120.1 . . ?
C15 C16 C17 119.74(17) . . ?
C17 C16 H16 120.1 . . ?
O4 C17 C18 115.84(19) . . ?
O4 C17 C16 124.48(18) . . ?
C16 C17 C18 119.68(17) . . ?
C19 C24 H24 119.4 . . ?
C23 C24 C19 121.10(18) . . ?
C23 C24 H24 119.4 . . ?
C5 C4 H4 120.4 . . ?
C3 C4 C5 119.2(2) . . ?
C3 C4 H4 120.4 . . ?
C20 C21 H21 119.6 . . ?
C22 C21 C20 120.80(19) . . ?
C22 C21 H21 119.6 . . ?
C24 C23 H23 119.9 . . ?
C22 C23 C24 120.13(19) . . ?
C22 C23 H23 119.9 . . ?
C21 C22 C23 119.37(18) . . ?
C21 C22 H22 120.3 . . ?
C23 C22 H22 120.3 . . ?
C9 C10 H10A 109.5 . . ?
C9 C10 H10B 109.5 . . ?
C9 C10 H10C 109.5 . . ?
H10A C10 H10B 109.5 . . ?
H10A C10 H10C 109.5 . . ?
H10B C10 H10C 109.5 . . ?
C4 C3 H3 119.4 . . ?
C4 C3 C2 121.2(2) . . ?
C2 C3 H3 119.4 . . ?
C5 C6 H6 120.5 . . ?
C7 C6 C5 118.9(2) . . ?
C7 C6 H6 120.5 . . ?
C6 C7 H7 119.4 . . ?
C6 C7 C2 121.2(2) . . ?
C2 C7 H7 119.4 . . ?
C3 C2 C7 118.6(2) . . ?
C3 C2 C1 120.5(3) . . ?
C7 C2 C1 120.8(3) . . ?
O4 C25 H25A 109.5 . . ?
O4 C25 H25B 109.5 . . ?
O4 C25 H25C 109.5 . . ?
H25A C25 H25B 109.5 . . ?
H25A C25 H25C 109.5 . . ?
H25B C25 H25C 109.5 . . ?
C2 C1 H1A 109.5 . . ?
C2 C1 H1B 109.5 . . ?
C2 C1 H1C 109.5 . . ?
H1A C1 H1B 109.5 . . ?
H1A C1 H1C 109.5 . . ?
H1B C1 H1C 109.5 . . ?

loop_
_geom_bond_atom_site_label_1
_geom_bond_atom_site_label_2
_geom_bond_distance
_geom_bond_site_symmetry_2
_geom_bond_publ_flag
S1 O2 1.4227(14) . ?
S1 O1 1.4226(15) . ?
S1 N1 1.7092(16) . ?
S1 C5 1.749(2) . ?
O3 C8 1.208(2) . ?
O4 C17 1.365(2) . ?
O4 C25 1.423(3) . ?
N1 C14 1.434(2) . ?
N1 C8 1.404(2) . ?
C14 C13 1.399(3) . ?
C14 C15 1.396(3) . ?
C12 C19 1.486(2) . ?
C12 C13 1.485(2) . ?
C12 C11 1.347(2) . ?
C19 C20 1.390(3) . ?
C19 C24 1.397(3) . ?
C13 C18 1.393(2) . ?
C8 C9 1.519(2) . ?
C5 C4 1.387(3) . ?
C5 C6 1.387(3) . ?
C15 H15 0.9300 . ?
C15 C16 1.381(3) . ?
C9 H9 0.9800 . ?
C9 C11 1.509(2) . ?
C9 C10 1.526(2) . ?
C20 H20 0.9300 . ?
C20 C21 1.389(3) . ?
C11 H11 0.9300 . ?
C18 H18 0.9300 . ?
C18 C17 1.389(3) . ?
C16 H16 0.9300 . ?
C16 C17 1.388(3) . ?
C24 H24 0.9300 . ?
C24 C23 1.383(3) . ?
C4 H4 0.9300 . ?
C4 C3 1.377(3) . ?
C21 H21 0.9300 . ?
C21 C22 1.377(3) . ?
C23 H23 0.9300 . ?
C23 C22 1.383(3) . ?
C22 H22 0.9300 . ?
C10 H10A 0.9600 . ?
C10 H10B 0.9600 . ?
C10 H10C 0.9600 . ?
C3 H3 0.9300 . ?
C3 C2 1.380(4) . ?
C6 H6 0.9300 . ?
C6 C7 1.374(4) . ?
C7 H7 0.9300 . ?
C7 C2 1.398(4) . ?
C2 C1 1.508(4) . ?
C25 H25A 0.9600 . ?
C25 H25B 0.9600 . ?
C25 H25C 0.9600 . ?
C1 H1A 0.9600 . ?
C1 H1B 0.9600 . ?
C1 H1C 0.9600 . ?

loop_
_geom_torsion_atom_site_label_1
_geom_torsion_atom_site_label_2
_geom_torsion_atom_site_label_3
_geom_torsion_atom_site_label_4
_geom_torsion
_geom_torsion_site_symmetry_1
_geom_torsion_site_symmetry_2
_geom_torsion_site_symmetry_3
_geom_torsion_site_symmetry_4
_geom_torsion_publ_flag
S1 N1 C14 C13 117.47(17) . . . . ?
S1 N1 C14 C15 -59.9(2) . . . . ?
S1 N1 C8 O3 8.3(2) . . . . ?
S1 N1 C8 C9 -167.97(12) . . . . ?
S1 C5 C4 C3 -178.99(16) . . . . ?
S1 C5 C6 C7 179.07(19) . . . . ?
O3 C8 C9 C11 -105.69(19) . . . . ?
O3 C8 C9 C10 17.0(3) . . . . ?
O2 S1 N1 C14 -0.26(16) . . . . ?
O2 S1 N1 C8 172.02(14) . . . . ?
O2 S1 C5 C4 131.22(17) . . . . ?
O2 S1 C5 C6 -45.70(19) . . . . ?
O1 S1 N1 C14 129.01(14) . . . . ?
O1 S1 N1 C8 -58.71(16) . . . . ?
O1 S1 C5 C4 -1.61(19) . . . . ?
O1 S1 C5 C6 -178.52(17) . . . . ?
N1 S1 C5 C4 -117.30(16) . . . . ?
N1 S1 C5 C6 65.78(18) . . . . ?
N1 C14 C13 C12 8.5(3) . . . . ?
N1 C14 C13 C18 -174.76(16) . . . . ?
N1 C14 C15 C16 174.58(16) . . . . ?
N1 C8 C9 C11 70.49(19) . . . . ?
N1 C8 C9 C10 -166.77(16) . . . . ?
C14 N1 C8 O3 -179.87(16) . . . . ?
C14 N1 C8 C9 3.8(2) . . . . ?
C14 C13 C18 C17 -0.2(3) . . . . ?
C14 C15 C16 C17 0.7(3) . . . . ?
C12 C19 C20 C21 -178.10(17) . . . . ?
C12 C19 C24 C23 177.99(18) . . . . ?
C12 C13 C18 C17 176.58(18) . . . . ?
C19 C12 C13 C14 -139.61(18) . . . . ?
C19 C12 C13 C18 43.7(3) . . . . ?
C19 C12 C11 C9 178.30(17) . . . . ?
C19 C20 C21 C22 -0.1(3) . . . . ?
C19 C24 C23 C22 0.4(3) . . . . ?
C13 C14 C15 C16 -2.9(3) . . . . ?
C13 C12 C19 C20 -143.53(18) . . . . ?
C13 C12 C19 C24 37.9(3) . . . . ?
C13 C12 C11 C9 -2.8(3) . . . . ?
C13 C18 C17 O4 177.79(18) . . . . ?
C13 C18 C17 C16 -1.9(3) . . . . ?
C8 N1 C14 C13 -54.3(2) . . . . ?
C8 N1 C14 C15 128.28(19) . . . . ?
C8 C9 C11 C12 -72.1(2) . . . . ?
C5 S1 N1 C14 -114.11(14) . . . . ?
C5 S1 N1 C8 58.17(15) . . . . ?
C5 C4 C3 C2 0.3(3) . . . . ?
C5 C6 C7 C2 -0.4(4) . . . . ?
C15 C14 C13 C12 -174.12(17) . . . . ?
C15 C14 C13 C18 2.6(3) . . . . ?
C15 C16 C17 O4 -178.02(19) . . . . ?
C15 C16 C17 C18 1.7(3) . . . . ?
C20 C19 C24 C23 -0.6(3) . . . . ?
C20 C21 C22 C23 -0.1(3) . . . . ?
C11 C12 C19 C20 35.3(3) . . . . ?
C11 C12 C19 C24 -143.21(19) . . . . ?
C11 C12 C13 C14 41.5(3) . . . . ?
C11 C12 C13 C18 -135.18(19) . . . . ?
C24 C19 C20 C21 0.5(3) . . . . ?
C24 C23 C22 C21 0.0(3) . . . . ?
C4 C5 C6 C7 2.2(3) . . . . ?
C4 C3 C2 C7 1.3(4) . . . . ?
C4 C3 C2 C1 -179.2(3) . . . . ?
C10 C9 C11 C12 165.66(19) . . . . ?
C6 C5 C4 C3 -2.1(3) . . . . ?
C6 C7 C2 C3 -1.3(4) . . . . ?
C6 C7 C2 C1 179.2(3) . . . . ?
C25 O4 C17 C18 -175.4(2) . . . . ?
C25 O4 C17 C16 4.3(4) . . . . ?
